data_2238272
loop_
_publ_author_name
'Xu, Bing-Rong'
'He, Xing-Rui'
'Cheng, Jing-Li'
'Zhao, Jin-Hao'

_publ_section_title
;
 3-(2,5-Dimethylphenyl)-8-methoxy-2-oxo-1-azaspiro[4.5]dec-3-en-4-yl
 3-(2-bromo-4-fluorophenyl)acrylate
;
_journal_coeditor_code VM2194
_journal_issue 7
_journal_name_full 'Acta Crystallographica Section E'
_journal_page_first o1064
_journal_page_last o1065
_journal_paper_doi 10.1107/S160053681301430X
_journal_volume 69
_journal_year 2013
_chemical_formula_iupac 'C27 H27 Br F N O4'
_chemical_formula_moiety 'C27 H27 Br F N O4'
_chemical_formula_sum 'C27 H27 Br F N O4'
_chemical_formula_weight 528.41
_space_group_IT_number 2
_symmetry_cell_setting triclinic
_symmetry_space_group_name_Hall '-P 1'
_symmetry_space_group_name_H-M 'P -1'
_atom_sites_solution_hydrogens geom
_atom_sites_solution_primary direct
_atom_sites_solution_secondary difmap
_cell_angle_alpha 110.364(2)
_cell_angle_beta 102.049(2)
_cell_angle_gamma 107.4090(10)
_cell_formula_units_Z 2
_cell_length_a 10.5170(5)
_cell_length_b 11.2410(6)
_cell_length_c 12.5150(7)
_cell_measurement_reflns_used 8334
_cell_measurement_temperature 296(2)
_cell_measurement_theta_max 27.4
_cell_measurement_theta_min 3.1
_cell_volume 1239.95(12)
_computing_cell_refinement 'PROCESS-AUTO (Rigaku, 2006)'
_computing_data_collection 'PROCESS-AUTO (Rigaku, 2006)'
_computing_data_reduction 'CrystalStructure (Rigaku, 2007)'
_computing_molecular_graphics 'ORTEP-3 for windows (Farrugia, 2012)'
_computing_publication_material 'WinGX (Farrugia, 2012)'
_computing_structure_refinement 'SHELXL97 (Sheldrick, 2008)'
_computing_structure_solution 'SHELXS97 (Sheldrick, 2008)'
_diffrn_ambient_temperature 296(2)
_diffrn_detector_area_resol_mean 10.00
_diffrn_measured_fraction_theta_full 0.997
_diffrn_measured_fraction_theta_max 0.997
_diffrn_measurement_device_type 'Rigaku R-AXIS RAPID/ZJUG'
_diffrn_measurement_method \w
_diffrn_radiation_monochromator graphite
_diffrn_radiation_source 'rotating anode'
_diffrn_radiation_type MoK\a
_diffrn_radiation_wavelength 0.71073
_diffrn_reflns_av_R_equivalents 0.0351
_diffrn_reflns_av_sigmaI/netI 0.0484
_diffrn_reflns_limit_h_max 12
_diffrn_reflns_limit_h_min -12
_diffrn_reflns_limit_k_max 13
_diffrn_reflns_limit_k_min -13
_diffrn_reflns_limit_l_max 15
_diffrn_reflns_limit_l_min -15
_diffrn_reflns_number 10805
_diffrn_reflns_theta_full 26.00
_diffrn_reflns_theta_max 26.00
_diffrn_reflns_theta_min 3.09
_exptl_absorpt_coefficient_mu 1.698
_exptl_absorpt_correction_T_max 0.6653
_exptl_absorpt_correction_T_min 0.4462
_exptl_absorpt_correction_type multi-scan
_exptl_absorpt_process_details '(ABSCOR; Higashi, 1995)'
_exptl_crystal_colour colorless
_exptl_crystal_density_diffrn 1.415
_exptl_crystal_density_method 'not measured'
_exptl_crystal_description chunk
_exptl_crystal_F_000 544
_exptl_crystal_size_max 0.48
_exptl_crystal_size_mid 0.45
_exptl_crystal_size_min 0.24
_refine_diff_density_max 0.460
_refine_diff_density_min -0.948
_refine_ls_extinction_coef 0.036(2)
_refine_ls_extinction_expression Fc^*^=kFc[1+0.001xFc^2^\l^3^/sin(2\q)]^-1/4^
_refine_ls_extinction_method 'SHELXL97 (Sheldrick, 2008)'
_refine_ls_goodness_of_fit_ref 1.003
_refine_ls_hydrogen_treatment constr
_refine_ls_matrix_type full
_refine_ls_number_parameters 311
_refine_ls_number_reflns 4845
_refine_ls_number_restraints 0
_refine_ls_restrained_S_all 1.003
_refine_ls_R_factor_all 0.0723
_refine_ls_R_factor_gt 0.0413
_refine_ls_shift/su_max 0.000
_refine_ls_shift/su_mean 0.000
_refine_ls_structure_factor_coef Fsqd
_refine_ls_weighting_details 'calc w=1/[\s^2^(Fo^2^)+(0.0452P)^2^+2.4533P] where P=(Fo^2^+2Fc^2^)/3'
_refine_ls_weighting_scheme calc
_refine_ls_wR_factor_gt 0.0929
_refine_ls_wR_factor_ref 0.1336
_reflns_number_gt 3433
_reflns_number_total 4845
_reflns_threshold_expression I>2sigma(I)
_cod_data_source_file vm2194.cif
_cod_data_source_block I
_cod_original_cell_volume 1239.95(11)
_cod_database_code 2238272
_cod_database_fobs_code 2238272

loop_
_symmetry_equiv_pos_as_xyz
'x, y, z'
'-x, -y, -z'

loop_
_atom_site_type_symbol
_atom_site_label
_atom_site_fract_x
_atom_site_fract_y
_atom_site_fract_z
_atom_site_U_iso_or_equiv
_atom_site_adp_type
_atom_site_calc_flag
_atom_site_refinement_flags
_atom_site_occupancy
_atom_site_symmetry_multiplicity
C C1 0.8088(4) 0.4745(4) 0.4082(4) 0.0461(9) Uani d . 1 1
C C2 0.6693(4) 0.4235(4) 0.3104(4) 0.0427(9) Uani d . 1 1
C C3 0.5971(4) 0.2940(4) 0.2902(3) 0.0383(8) Uani d . 1 1
C C4 0.6755(4) 0.2431(4) 0.3664(3) 0.0368(8) Uani d . 1 1
C C5 0.6237(4) 0.5058(4) 0.2510(4) 0.0478(10) Uani d . 1 1
C C6 0.7037(5) 0.5696(4) 0.1946(4) 0.0517(10) Uani d . 1 1
C C7 0.6475(6) 0.6406(5) 0.1396(4) 0.0634(13) Uani d . 1 1
H H7 0.6991 0.6852 0.1026 0.076 Uiso calc R 1 1
C C8 0.5196(6) 0.6467(5) 0.1384(4) 0.0648(13) Uani d . 1 1
H H8 0.4867 0.6957 0.1012 0.078 Uiso calc R 1 1
C C9 0.4375(5) 0.5814(4) 0.1916(4) 0.0538(11) Uani d . 1 1
C C10 0.4938(4) 0.5121(4) 0.2489(4) 0.0489(10) Uani d . 1 1
H H10 0.4422 0.4689 0.2868 0.059 Uiso calc R 1 1
C C11 0.8437(6) 0.5624(6) 0.1891(6) 0.0758(15) Uani d . 1 1
H H11A 0.9195 0.6344 0.2621 0.114 Uiso calc R 1 1
H H11B 0.8595 0.5745 0.1200 0.114 Uiso calc R 1 1
H H11C 0.8408 0.4736 0.1816 0.114 Uiso calc R 1 1
C C12 0.2922(5) 0.5783(6) 0.1840(5) 0.0744(15) Uani d . 1 1
H H12A 0.2922 0.6668 0.1937 0.112 Uiso calc R 1 1
H H12B 0.2672 0.5584 0.2473 0.112 Uiso calc R 1 1
H H12C 0.2241 0.5075 0.1063 0.112 Uiso calc R 1 1
C C13 0.4365(4) 0.1713(4) 0.0883(3) 0.0392(8) Uani d . 1 1
C C14 0.2895(4) 0.1370(4) 0.0199(3) 0.0389(8) Uani d . 1 1
H H14 0.2559 0.0845 -0.0640 0.047 Uiso calc R 1 1
C C15 0.2014(4) 0.1765(4) 0.0705(3) 0.0368(8) Uani d . 1 1
H H15 0.2330 0.2179 0.1551 0.044 Uiso calc R 1 1
C C16 0.0597(4) 0.1620(4) 0.0080(3) 0.0368(8) Uani d . 1 1
C C17 -0.0245(4) 0.2068(4) 0.0720(3) 0.0375(8) Uani d . 1 1
C C18 -0.1587(4) 0.1930(4) 0.0134(4) 0.0433(9) Uani d . 1 1
H H18 -0.2139 0.2221 0.0571 0.052 Uiso calc R 1 1
C C19 -0.2076(4) 0.1352(4) -0.1108(4) 0.0450(9) Uani d . 1 1
C C20 -0.1310(4) 0.0910(4) -0.1794(4) 0.0498(10) Uani d . 1 1
H H20 -0.1671 0.0532 -0.2639 0.060 Uiso calc R 1 1
C C21 0.0027(4) 0.1043(4) -0.1186(4) 0.0448(9) Uani d . 1 1
H H21 0.0561 0.0738 -0.1637 0.054 Uiso calc R 1 1
C C22 0.7009(4) 0.1194(4) 0.2883(3) 0.0369(8) Uani d . 1 1
H H22A 0.6100 0.0438 0.2336 0.044 Uiso calc R 1 1
H H22B 0.7531 0.1460 0.2391 0.044 Uiso calc R 1 1
C C23 0.7841(4) 0.0692(4) 0.3654(3) 0.0416(9) Uani d . 1 1
H H23A 0.7944 -0.0113 0.3124 0.050 Uiso calc R 1 1
H H23B 0.8785 0.1417 0.4148 0.050 Uiso calc R 1 1
C C24 0.7083(4) 0.0313(4) 0.4473(3) 0.0422(9) Uani d . 1 1
H H24 0.6171 -0.0484 0.3967 0.051 Uiso calc R 1 1
C C25 0.6811(4) 0.1511(4) 0.5247(4) 0.0478(10) Uani d . 1 1
H H25A 0.7713 0.2267 0.5811 0.057 Uiso calc R 1 1
H H25B 0.6272 0.1222 0.5720 0.057 Uiso calc R 1 1
C C26 0.5993(4) 0.2028(4) 0.4484(4) 0.0446(9) Uani d . 1 1
H H26A 0.5887 0.2827 0.5019 0.054 Uiso calc R 1 1
H H26B 0.5050 0.1305 0.3983 0.054 Uiso calc R 1 1
C C27 0.7981(6) -0.1319(5) 0.4762(5) 0.0770(16) Uani d . 1 1
H H27A 0.7041 -0.2030 0.4282 0.115 Uiso calc R 1 1
H H27B 0.8414 -0.1527 0.5390 0.115 Uiso calc R 1 1
H H27C 0.8543 -0.1281 0.4251 0.115 Uiso calc R 1 1
N N1 0.8079(3) 0.3695(3) 0.4373(3) 0.0448(8) Uani d . 1 1
H H1 0.8779 0.3758 0.4920 0.054 Uiso calc R 1 1
O O1 0.9056(3) 0.5907(3) 0.4548(3) 0.0610(9) Uani d . 1 1
O O2 0.7899(3) -0.0026(3) 0.5295(3) 0.0570(8) Uani d . 1 1
O O3 0.4596(2) 0.2081(3) 0.2103(2) 0.0393(6) Uani d . 1 1
O O4 0.5294(3) 0.1721(3) 0.0476(3) 0.0579(8) Uani d . 1 1
F F1 -0.3399(2) 0.1198(3) -0.1697(3) 0.0642(7) Uani d . 1 1
Br Br1 0.04050(4) 0.28752(5) 0.24507(4) 0.0578(2) Uani d . 1 1

loop_
_atom_site_aniso_label
_atom_site_aniso_U_11
_atom_site_aniso_U_22
_atom_site_aniso_U_33
_atom_site_aniso_U_12
_atom_site_aniso_U_13
_atom_site_aniso_U_23
C1 0.037(2) 0.041(2) 0.049(2) 0.0123(17) 0.0039(17) 0.0168(19)
C2 0.036(2) 0.042(2) 0.043(2) 0.0138(16) 0.0015(16) 0.0204(18)
C3 0.0278(17) 0.041(2) 0.039(2) 0.0122(15) 0.0059(14) 0.0151(17)
C4 0.0283(18) 0.0381(19) 0.037(2) 0.0086(14) 0.0044(14) 0.0163(16)
C5 0.045(2) 0.037(2) 0.044(2) 0.0096(16) -0.0010(17) 0.0142(18)
C6 0.060(3) 0.040(2) 0.048(2) 0.0157(19) 0.014(2) 0.0195(19)
C7 0.080(3) 0.050(3) 0.054(3) 0.018(2) 0.016(2) 0.028(2)
C8 0.075(3) 0.049(3) 0.059(3) 0.023(2) 0.002(2) 0.026(2)
C9 0.060(3) 0.042(2) 0.047(2) 0.021(2) -0.001(2) 0.016(2)
C10 0.048(2) 0.040(2) 0.050(2) 0.0134(17) 0.0057(18) 0.0190(19)
C11 0.076(4) 0.077(4) 0.091(4) 0.031(3) 0.042(3) 0.047(3)
C12 0.071(3) 0.067(3) 0.082(4) 0.037(3) 0.007(3) 0.033(3)
C13 0.0295(19) 0.041(2) 0.042(2) 0.0128(15) 0.0072(15) 0.0181(17)
C14 0.0355(19) 0.041(2) 0.0323(19) 0.0132(15) 0.0068(15) 0.0132(16)
C15 0.0328(18) 0.043(2) 0.0289(18) 0.0108(15) 0.0071(14) 0.0157(16)
C16 0.0298(18) 0.0363(19) 0.041(2) 0.0090(14) 0.0090(14) 0.0187(16)
C17 0.0363(19) 0.0359(19) 0.036(2) 0.0109(15) 0.0118(15) 0.0151(16)
C18 0.035(2) 0.041(2) 0.057(3) 0.0176(16) 0.0194(17) 0.0208(19)
C19 0.0293(19) 0.047(2) 0.059(3) 0.0141(16) 0.0085(17) 0.029(2)
C20 0.043(2) 0.058(3) 0.042(2) 0.0150(19) 0.0043(17) 0.026(2)
C21 0.036(2) 0.055(2) 0.039(2) 0.0165(17) 0.0084(16) 0.0203(19)
C22 0.0361(19) 0.040(2) 0.0355(19) 0.0161(15) 0.0134(15) 0.0172(16)
C23 0.041(2) 0.044(2) 0.040(2) 0.0190(17) 0.0126(16) 0.0176(17)
C24 0.046(2) 0.046(2) 0.033(2) 0.0185(17) 0.0075(16) 0.0181(17)
C25 0.053(2) 0.055(2) 0.040(2) 0.0229(19) 0.0172(18) 0.0237(19)
C26 0.043(2) 0.052(2) 0.044(2) 0.0228(18) 0.0163(17) 0.0226(19)
C27 0.109(4) 0.055(3) 0.068(3) 0.046(3) 0.015(3) 0.027(3)
N1 0.0353(17) 0.0384(17) 0.0474(19) 0.0095(13) -0.0018(14) 0.0183(15)
O1 0.0406(16) 0.0398(16) 0.076(2) 0.0051(13) -0.0066(14) 0.0217(15)
O2 0.080(2) 0.0511(17) 0.0417(16) 0.0353(16) 0.0093(14) 0.0224(14)
O3 0.0250(12) 0.0469(15) 0.0410(14) 0.0099(10) 0.0051(10) 0.0214(12)
O4 0.0389(16) 0.082(2) 0.0533(18) 0.0284(15) 0.0198(13) 0.0247(16)
F1 0.0347(12) 0.0731(17) 0.0796(18) 0.0215(11) 0.0030(11) 0.0380(15)
Br1 0.0467(3) 0.0738(4) 0.0435(3) 0.0204(2) 0.01813(19) 0.0176(2)

loop_
_atom_type_symbol
_atom_type_description
_atom_type_scat_dispersion_real
_atom_type_scat_dispersion_imag
_atom_type_scat_source
C C 0.0033 0.0016 'International Tables Vol C Tables 4.2.6.8 and 6.1.1.4'
H H 0.0000 0.0000 'International Tables Vol C Tables 4.2.6.8 and 6.1.1.4'
N N 0.0061 0.0033 'International Tables Vol C Tables 4.2.6.8 and 6.1.1.4'
O O 0.0106 0.0060 'International Tables Vol C Tables 4.2.6.8 and 6.1.1.4'
F F 0.0171 0.0103 'International Tables Vol C Tables 4.2.6.8 and 6.1.1.4'
Br Br -0.2901 2.4595 'International Tables Vol C Tables 4.2.6.8 and 6.1.1.4'

loop_
_geom_angle_atom_site_label_1
_geom_angle_atom_site_label_2
_geom_angle_atom_site_label_3
_geom_angle
O1 C1 N1 126.2(4)
O1 C1 C2 126.7(4)
N1 C1 C2 107.2(3)
C3 C2 C5 128.4(3)
C3 C2 C1 106.0(3)
C5 C2 C1 125.6(3)
C2 C3 O3 126.1(3)
C2 C3 C4 114.4(3)
O3 C3 C4 119.5(3)
N1 C4 C3 99.0(3)
N1 C4 C26 111.7(3)
C3 C4 C26 112.8(3)
N1 C4 C22 112.4(3)
C3 C4 C22 111.8(3)
C26 C4 C22 108.9(3)
C10 C5 C6 120.2(4)
C10 C5 C2 117.0(4)
C6 C5 C2 122.7(4)
C7 C6 C5 117.0(4)
C7 C6 C11 119.8(4)
C5 C6 C11 123.2(4)
C8 C7 C6 122.3(5)
C8 C7 H7 118.8
C6 C7 H7 118.8
C7 C8 C9 121.4(4)
C7 C8 H8 119.3
C9 C8 H8 119.3
C8 C9 C10 116.9(4)
C8 C9 C12 122.4(4)
C10 C9 C12 120.7(4)
C5 C10 C9 122.2(4)
C5 C10 H10 118.9
C9 C10 H10 118.9
C6 C11 H11A 109.5
C6 C11 H11B 109.5
H11A C11 H11B 109.5
C6 C11 H11C 109.5
H11A C11 H11C 109.5
H11B C11 H11C 109.5
C9 C12 H12A 109.5
C9 C12 H12B 109.5
H12A C12 H12B 109.5
C9 C12 H12C 109.5
H12A C12 H12C 109.5
H12B C12 H12C 109.5
O4 C13 O3 122.2(3)
O4 C13 C14 125.7(4)
O3 C13 C14 112.1(3)
C15 C14 C13 123.8(3)
C15 C14 H14 118.1
C13 C14 H14 118.1
C14 C15 C16 127.1(3)
C14 C15 H15 116.4
C16 C15 H15 116.4
C21 C16 C17 116.8(3)
C21 C16 C15 121.4(3)
C17 C16 C15 121.8(3)
C18 C17 C16 122.0(3)
C18 C17 Br1 116.8(3)
C16 C17 Br1 121.1(3)
C19 C18 C17 117.8(3)
C19 C18 H18 121.1
C17 C18 H18 121.1
F1 C19 C20 118.0(4)
F1 C19 C18 118.5(4)
C20 C19 C18 123.5(3)
C19 C20 C21 117.6(4)
C19 C20 H20 121.2
C21 C20 H20 121.2
C20 C21 C16 122.2(4)
C20 C21 H21 118.9
C16 C21 H21 118.9
C23 C22 C4 112.2(3)
C23 C22 H22A 109.2
C4 C22 H22A 109.2
C23 C22 H22B 109.2
C4 C22 H22B 109.2
H22A C22 H22B 107.9
C24 C23 C22 110.8(3)
C24 C23 H23A 109.5
C22 C23 H23A 109.5
C24 C23 H23B 109.5
C22 C23 H23B 109.5
H23A C23 H23B 108.1
O2 C24 C25 106.3(3)
O2 C24 C23 112.4(3)
C25 C24 C23 110.9(3)
O2 C24 H24 109.0
C25 C24 H24 109.0
C23 C24 H24 109.0
C24 C25 C26 112.1(3)
C24 C25 H25A 109.2
C26 C25 H25A 109.2
C24 C25 H25B 109.2
C26 C25 H25B 109.2
H25A C25 H25B 107.9
C25 C26 C4 111.7(3)
C25 C26 H26A 109.3
C4 C26 H26A 109.3
C25 C26 H26B 109.3
C4 C26 H26B 109.3
H26A C26 H26B 107.9
O2 C27 H27A 109.5
O2 C27 H27B 109.5
H27A C27 H27B 109.5
O2 C27 H27C 109.5
H27A C27 H27C 109.5
H27B C27 H27C 109.5
C1 N1 C4 113.4(3)
C1 N1 H1 123.3
C4 N1 H1 123.3
C27 O2 C24 115.2(3)
C13 O3 C3 116.7(3)

loop_
_geom_bond_atom_site_label_1
_geom_bond_atom_site_label_2
_geom_bond_distance
C1 O1 1.228(5)
C1 N1 1.350(5)
C1 C2 1.496(5)
C2 C3 1.327(5)
C2 C5 1.494(5)
C3 O3 1.383(4)
C3 C4 1.500(5)
C4 N1 1.473(4)
C4 C26 1.533(5)
C4 C22 1.532(5)
C5 C10 1.385(6)
C5 C6 1.400(6)
C6 C7 1.398(6)
C6 C11 1.513(7)
C7 C8 1.364(7)
C7 H7 0.9300
C8 C9 1.389(7)
C8 H8 0.9300
C9 C10 1.399(6)
C9 C12 1.501(7)
C10 H10 0.9300
C11 H11A 0.9600
C11 H11B 0.9600
C11 H11C 0.9600
C12 H12A 0.9600
C12 H12B 0.9600
C12 H12C 0.9600
C13 O4 1.192(4)
C13 O3 1.381(5)
C13 C14 1.461(5)
C14 C15 1.324(5)
C14 H14 0.9300
C15 C16 1.463(5)
C15 H15 0.9300
C16 C21 1.395(5)
C16 C17 1.401(5)
C17 C18 1.383(5)
C17 Br1 1.903(4)
C18 C19 1.367(6)
C18 H18 0.9300
C19 F1 1.359(4)
C19 C20 1.366(6)
C20 C21 1.388(5)
C20 H20 0.9300
C21 H21 0.9300
C22 C23 1.529(5)
C22 H22A 0.9700
C22 H22B 0.9700
C23 C24 1.520(5)
C23 H23A 0.9700
C23 H23B 0.9700
C24 O2 1.429(4)
C24 C25 1.508(6)
C24 H24 0.9800
C25 C26 1.527(5)
C25 H25A 0.9700
C25 H25B 0.9700
C26 H26A 0.9700
C26 H26B 0.9700
C27 O2 1.410(5)
C27 H27A 0.9600
C27 H27B 0.9600
C27 H27C 0.9600
N1 H1 0.8600

loop_
_geom_hbond_atom_site_label_D
_geom_hbond_atom_site_label_H
_geom_hbond_atom_site_label_A
_geom_hbond_site_symmetry_A
_geom_hbond_distance_DH
_geom_hbond_distance_HA
_geom_hbond_distance_DA
_geom_hbond_angle_DHA
N1 H1 O1 2_766 0.86 2.11 2.859(4) 145

loop_
_geom_torsion_atom_site_label_1
_geom_torsion_atom_site_label_2
_geom_torsion_atom_site_label_3
_geom_torsion_atom_site_label_4
_geom_torsion
O1 C1 C2 C3 -178.7(4)
N1 C1 C2 C3 0.4(5)
O1 C1 C2 C5 0.7(7)
N1 C1 C2 C5 179.8(4)
C5 C2 C3 O3 -2.3(7)
C1 C2 C3 O3 177.1(4)
C5 C2 C3 C4 179.9(4)
C1 C2 C3 C4 -0.8(5)
C2 C3 C4 N1 0.8(4)
O3 C3 C4 N1 -177.2(3)
C2 C3 C4 C26 119.1(4)
O3 C3 C4 C26 -58.9(4)
C2 C3 C4 C22 -117.7(4)
O3 C3 C4 C22 64.2(4)
C3 C2 C5 C10 51.7(6)
C1 C2 C5 C10 -127.5(4)
C3 C2 C5 C6 -125.6(5)
C1 C2 C5 C6 55.2(6)
C10 C5 C6 C7 1.2(6)
C2 C5 C6 C7 178.4(4)
C10 C5 C6 C11 -177.6(4)
C2 C5 C6 C11 -0.4(7)
C5 C6 C7 C8 -1.0(7)
C11 C6 C7 C8 177.9(5)
C6 C7 C8 C9 -0.4(8)
C7 C8 C9 C10 1.5(7)
C7 C8 C9 C12 -175.7(5)
C6 C5 C10 C9 -0.1(6)
C2 C5 C10 C9 -177.4(4)
C8 C9 C10 C5 -1.3(6)
C12 C9 C10 C5 176.0(4)
O4 C13 C14 C15 -158.5(4)
O3 C13 C14 C15 19.6(5)
C13 C14 C15 C16 171.6(3)
C14 C15 C16 C21 -1.4(6)
C14 C15 C16 C17 179.3(4)
C21 C16 C17 C18 0.9(5)
C15 C16 C17 C18 -179.8(3)
C21 C16 C17 Br1 -180.0(3)
C15 C16 C17 Br1 -0.7(5)
C16 C17 C18 C19 -0.8(6)
Br1 C17 C18 C19 -180.0(3)
C17 C18 C19 F1 179.4(3)
C17 C18 C19 C20 -0.1(6)
F1 C19 C20 C21 -178.6(3)
C18 C19 C20 C21 0.9(6)
C19 C20 C21 C16 -0.8(6)
C17 C16 C21 C20 -0.1(6)
C15 C16 C21 C20 -179.4(4)
N1 C4 C22 C23 68.2(4)
C3 C4 C22 C23 178.5(3)
C26 C4 C22 C23 -56.1(4)
C4 C22 C23 C24 56.8(4)
C22 C23 C24 O2 -174.0(3)
C22 C23 C24 C25 -55.1(4)
O2 C24 C25 C26 177.6(3)
C23 C24 C25 C26 55.1(4)
C24 C25 C26 C4 -55.9(5)
N1 C4 C26 C25 -69.6(4)
C3 C4 C26 C25 179.9(3)
C22 C4 C26 C25 55.1(4)
O1 C1 N1 C4 179.2(4)
C2 C1 N1 C4 0.1(5)
C3 C4 N1 C1 -0.5(4)
C26 C4 N1 C1 -119.6(4)
C22 C4 N1 C1 117.6(4)
C25 C24 O2 C27 165.5(4)
C23 C24 O2 C27 -73.0(5)
O4 C13 O3 C3 23.9(5)
C14 C13 O3 C3 -154.3(3)
C2 C3 O3 C13 64.2(5)
C4 C3 O3 C13 -118.0(4)
